data_7013478
loop_
_publ_author_name
'Baker, Robert J.'
'Jones, Cameron'
'Platts, Jamie A.'

_publ_section_title
;
 Synthesis, structural and theoretical studies of an iron?gallium(i)
 heterocycle complex: Analogies with N-heterocyclic carbene
 chemistryElectronic supplementary information (ESI) available: Full
 description of the theoretical methods employed and the results
 obtained in this study. See
 http://www.rsc.org/suppdata/dt/b3/b308616j/
;
_journal_issue 19
_journal_name_full 'Dalton Transactions'
_journal_page_first 3673
_journal_paper_doi 10.1039/b308616j
_journal_year 2003
_chemical_formula_sum 'C36 H52 Fe Ga K N4 O4'
_chemical_formula_weight 769.49
_space_group_IT_number 14
_symmetry_cell_setting monoclinic
_symmetry_space_group_name_Hall '-P 2yn'
_symmetry_space_group_name_H-M 'P 1 21/n 1'
_atom_sites_solution_hydrogens geom
_atom_sites_solution_primary direct
_atom_sites_solution_secondary difmap
_audit_creation_method SHELXL-97
_cell_angle_alpha 90.00
_cell_angle_beta 94.50(3)
_cell_angle_gamma 90.00
_cell_formula_units_Z 4
_cell_length_a 14.558(3)
_cell_length_b 14.257(3)
_cell_length_c 19.171(4)
_cell_measurement_temperature 150(2)
_cell_volume 3966.7(14)
_computing_cell_refinement 'DENZO-SMN (Otwinowski & Minor, 1997)'
_computing_data_collection 'Nonius COLLECT (Hooft, 2000)'
_computing_data_reduction DENZO-SMN
_computing_molecular_graphics 'ORTEP-3 for Windows (Farrugia, 1997)'
_computing_publication_material 'SHELX-97 (Sheldrick, 1997)'
_computing_structure_refinement 'SHELXL-97 (Sheldrick, 1997)'
_computing_structure_solution 'SHELXS-97 (Sheldrick, 1990)'
_diffrn_ambient_temperature 150(2)
_diffrn_measured_fraction_theta_full 0.997
_diffrn_measured_fraction_theta_max 0.997
_diffrn_measurement_device_type 'Nonius Kappa CCD'
_diffrn_radiation_monochromator graphite
_diffrn_radiation_source 'fine-focus sealed tube'
_diffrn_radiation_type MoK\a
_diffrn_radiation_wavelength 0.71073
_diffrn_reflns_av_R_equivalents 0.0767
_diffrn_reflns_av_sigmaI/netI 0.0725
_diffrn_reflns_limit_h_max 17
_diffrn_reflns_limit_h_min -17
_diffrn_reflns_limit_k_max 17
_diffrn_reflns_limit_k_min -17
_diffrn_reflns_limit_l_max 23
_diffrn_reflns_limit_l_min -23
_diffrn_reflns_number 27550
_diffrn_reflns_theta_full 26.02
_diffrn_reflns_theta_max 26.02
_diffrn_reflns_theta_min 3.00
_exptl_absorpt_coefficient_mu 1.189
_exptl_absorpt_correction_T_max 0.9003
_exptl_absorpt_correction_T_min 0.7969
_exptl_absorpt_correction_type multi-scan
_exptl_absorpt_process_details 'sortav, Blessing 1995'
_exptl_crystal_colour 'pale yellow'
_exptl_crystal_density_diffrn 1.288
_exptl_crystal_density_method 'not measured'
_exptl_crystal_description prism
_exptl_crystal_F_000 1616
_exptl_crystal_size_max 0.20
_exptl_crystal_size_mid 0.20
_exptl_crystal_size_min 0.10
_refine_diff_density_max 1.288
_refine_diff_density_min -0.617
_refine_diff_density_rms 0.084
_refine_ls_extinction_coef 0.0018(3)
_refine_ls_extinction_expression Fc^*^=kFc[1+0.001xFc^2^\l^3^/sin(2\q)]^-1/4^
_refine_ls_extinction_method SHELXL
_refine_ls_goodness_of_fit_ref 1.025
_refine_ls_hydrogen_treatment 'calculated (riding model)'
_refine_ls_matrix_type full
_refine_ls_number_parameters 438
_refine_ls_number_reflns 7785
_refine_ls_number_restraints 36
_refine_ls_restrained_S_all 1.051
_refine_ls_R_factor_all 0.0812
_refine_ls_R_factor_gt 0.0513
_refine_ls_shift/su_max 0.001
_refine_ls_shift/su_mean 0.000
_refine_ls_structure_factor_coef Fsqd
_refine_ls_weighting_details 'calc w=1/[\s^2^(Fo^2^)+(0.0441P)^2^+6.3350P] where P=(Fo^2^+2Fc^2^)/3'
_refine_ls_weighting_scheme calc
_refine_ls_wR_factor_gt 0.1128
_refine_ls_wR_factor_ref 0.1264
_reflns_number_gt 5675
_reflns_number_total 7785
_reflns_threshold_expression >2sigma(I)
_cod_data_source_file b308616j.txt
_cod_data_source_block compound_5
_cod_original_sg_symbol_H-M P2(1)/n
_cod_database_code 7013478

loop_
_symmetry_equiv_pos_as_xyz
'x, y, z'
'-x+1/2, y+1/2, -z+1/2'
'-x, -y, -z'
'x-1/2, -y-1/2, z-1/2'

loop_
_atom_site_label
_atom_site_type_symbol
_atom_site_fract_x
_atom_site_fract_y
_atom_site_fract_z
_atom_site_U_iso_or_equiv
_atom_site_adp_type
_atom_site_occupancy
_atom_site_symmetry_multiplicity
_atom_site_calc_flag
_atom_site_refinement_flags
_atom_site_disorder_assembly
_atom_site_disorder_group
Ga1 Ga 0.95342(3) 0.27657(3) 0.13735(2) 0.02123(14) Uani 1 1 d . . .
Fe1 Fe 0.83468(3) 0.18412(4) 0.08940(3) 0.02342(16) Uani 1 1 d . . .
K1 K 0.60980(7) 0.42835(7) 0.21562(6) 0.0463(3) Uani 1 1 d . . .
O1 O 0.6825(2) 0.0803(2) 0.01622(17) 0.0490(8) Uani 1 1 d . . .
O2 O 0.9203(2) 0.0245(2) 0.16460(16) 0.0444(8) Uani 1 1 d . . .
O3 O 0.9026(2) 0.2546(3) -0.04078(16) 0.0583(10) Uani 1 1 d . . .
O4 O 0.7241(2) 0.2994(2) 0.17668(18) 0.0502(9) Uani 1 1 d . . .
N1 N 0.96021(19) 0.4052(2) 0.15917(16) 0.0245(7) Uani 1 1 d . . .
N2 N 1.08064(19) 0.2693(2) 0.16028(15) 0.0221(6) Uani 1 1 d . . .
N3 N 0.4989(3) 0.3402(3) 0.1052(2) 0.0535(11) Uani 1 1 d . . .
N4 N 0.4765(3) 0.3049(3) 0.2597(2) 0.0471(10) Uani 1 1 d . . .
C1 C 1.0520(2) 0.4281(3) 0.18034(19) 0.0240(8) Uani 1 1 d . . .
H1 H 1.0696 0.4901 0.1937 0.029 Uiso 1 1 calc R . .
C2 C 1.1137(2) 0.3581(3) 0.18072(19) 0.0254(8) Uani 1 1 d . . .
H2 H 1.1771 0.3684 0.1943 0.030 Uiso 1 1 calc R . .
C3 C 0.8897(2) 0.4684(3) 0.17556(19) 0.0247(8) Uani 1 1 d . . .
C4 C 0.8378(2) 0.5146(3) 0.1213(2) 0.0272(8) Uani 1 1 d . . .
C5 C 0.7701(3) 0.5782(3) 0.1388(2) 0.0347(10) Uani 1 1 d . . .
H5 H 0.7345 0.6103 0.1026 0.042 Uiso 1 1 calc R . .
C6 C 0.7541(3) 0.5953(3) 0.2080(2) 0.0386(11) Uani 1 1 d . . .
H6 H 0.7090 0.6400 0.2191 0.046 Uiso 1 1 calc R . .
C7 C 0.8036(3) 0.5473(3) 0.2604(2) 0.0359(10) Uani 1 1 d . . .
H7 H 0.7915 0.5585 0.3077 0.043 Uiso 1 1 calc R . .
C8 C 0.8713(3) 0.4826(3) 0.2460(2) 0.0287(9) Uani 1 1 d . . .
C9 C 0.8586(3) 0.5025(3) 0.0452(2) 0.0325(9) Uani 1 1 d . . .
H9 H 0.8970 0.4447 0.0423 0.039 Uiso 1 1 calc R . .
C10 C 0.7727(4) 0.4895(6) -0.0040(3) 0.083(2) Uani 1 1 d . . .
H10A H 0.7362 0.5473 -0.0054 0.125 Uiso 1 1 calc R . .
H10B H 0.7359 0.4377 0.0127 0.125 Uiso 1 1 calc R . .
H10C H 0.7905 0.4750 -0.0511 0.125 Uiso 1 1 calc R . .
C11 C 0.9157(4) 0.5850(4) 0.0228(3) 0.0590(14) Uani 1 1 d . . .
H11A H 0.9292 0.5768 -0.0261 0.088 Uiso 1 1 calc R . .
H11B H 0.9736 0.5879 0.0525 0.088 Uiso 1 1 calc R . .
H11C H 0.8812 0.6433 0.0276 0.088 Uiso 1 1 calc R . .
C12 C 0.9201(3) 0.4267(3) 0.3050(2) 0.0348(10) Uani 1 1 d . . .
H12 H 0.9614 0.3806 0.2836 0.042 Uiso 1 1 calc R . .
C13 C 0.9806(3) 0.4884(4) 0.3555(2) 0.0515(12) Uani 1 1 d . . .
H13A H 1.0271 0.5203 0.3298 0.077 Uiso 1 1 calc R . .
H13B H 1.0112 0.4491 0.3923 0.077 Uiso 1 1 calc R . .
H13C H 0.9421 0.5352 0.3767 0.077 Uiso 1 1 calc R . .
C14 C 0.8509(4) 0.3708(4) 0.3451(3) 0.0533(13) Uani 1 1 d . . .
H14A H 0.8092 0.4142 0.3665 0.080 Uiso 1 1 calc R . .
H14B H 0.8843 0.3332 0.3816 0.080 Uiso 1 1 calc R . .
H14C H 0.8151 0.3292 0.3126 0.080 Uiso 1 1 calc R . .
C15 C 1.1399(2) 0.1910(3) 0.17526(19) 0.0231(8) Uani 1 1 d . . .
C16 C 1.1758(2) 0.1409(3) 0.1200(2) 0.0258(8) Uani 1 1 d . . .
C17 C 1.2362(3) 0.0667(3) 0.1368(2) 0.0339(10) Uani 1 1 d . . .
H17 H 1.2610 0.0321 0.1003 0.041 Uiso 1 1 calc R . .
C18 C 1.2606(3) 0.0427(3) 0.2056(2) 0.0373(10) Uani 1 1 d . . .
H18 H 1.3036 -0.0064 0.2160 0.045 Uiso 1 1 calc R . .
C19 C 1.2227(3) 0.0897(3) 0.2591(2) 0.0362(10) Uani 1 1 d . . .
H19 H 1.2388 0.0715 0.3062 0.043 Uiso 1 1 calc R . .
C20 C 1.1613(3) 0.1635(3) 0.2455(2) 0.0292(9) Uani 1 1 d . . .
C21 C 1.1488(3) 0.1634(3) 0.0441(2) 0.0287(9) Uani 1 1 d . . .
H21 H 1.1105 0.2217 0.0429 0.034 Uiso 1 1 calc R . .
C22 C 1.0895(3) 0.0851(3) 0.0106(2) 0.0416(11) Uani 1 1 d . . .
H22A H 1.1250 0.0267 0.0117 0.062 Uiso 1 1 calc R . .
H22B H 1.0705 0.1017 -0.0380 0.062 Uiso 1 1 calc R . .
H22C H 1.0347 0.0766 0.0366 0.062 Uiso 1 1 calc R . .
C23 C 1.2317(3) 0.1823(4) 0.0017(2) 0.0456(11) Uani 1 1 d . . .
H23A H 1.2666 0.2358 0.0219 0.068 Uiso 1 1 calc R . .
H23B H 1.2102 0.1963 -0.0468 0.068 Uiso 1 1 calc R . .
H23C H 1.2715 0.1267 0.0030 0.068 Uiso 1 1 calc R . .
C24 C 1.1132(3) 0.2089(3) 0.3044(2) 0.0365(10) Uani 1 1 d . . .
H24 H 1.0860 0.2693 0.2861 0.044 Uiso 1 1 calc R . .
C25 C 1.1758(4) 0.2317(5) 0.3696(3) 0.0778(19) Uani 1 1 d . . .
H25A H 1.1998 0.1734 0.3910 0.117 Uiso 1 1 calc R . .
H25B H 1.1406 0.2657 0.4030 0.117 Uiso 1 1 calc R . .
H25C H 1.2271 0.2708 0.3566 0.117 Uiso 1 1 calc R . .
C26 C 1.0340(4) 0.1470(4) 0.3236(3) 0.0743(18) Uani 1 1 d . . .
H26A H 0.9940 0.1328 0.2815 0.111 Uiso 1 1 calc R . .
H26B H 0.9984 0.1798 0.3575 0.111 Uiso 1 1 calc R . .
H26C H 1.0586 0.0884 0.3444 0.111 Uiso 1 1 calc R . .
C27 C 0.7424(3) 0.1210(3) 0.0451(2) 0.0316(9) Uani 1 1 d . . .
C28 C 0.8895(3) 0.0887(3) 0.1333(2) 0.0311(9) Uani 1 1 d . . .
C29 C 0.8765(3) 0.2275(3) 0.0106(2) 0.0345(10) Uani 1 1 d . . .
C30 C 0.7687(3) 0.2549(3) 0.1411(2) 0.0325(9) Uani 1 1 d . . .
C31 C 0.4686(7) 0.4069(7) 0.0535(5) 0.151(4) Uani 1 1 d U . .
H31A H 0.5199 0.4482 0.0439 0.226 Uiso 1 1 calc R . .
H31B H 0.4184 0.4444 0.0704 0.226 Uiso 1 1 calc R . .
H31C H 0.4464 0.3741 0.0105 0.226 Uiso 1 1 calc R . .
C32 C 0.5425(6) 0.2681(6) 0.0693(5) 0.117(3) Uani 1 1 d U . .
H32A H 0.4959 0.2314 0.0415 0.176 Uiso 1 1 calc R . .
H32B H 0.5764 0.2269 0.1033 0.176 Uiso 1 1 calc R . .
H32C H 0.5855 0.2959 0.0383 0.176 Uiso 1 1 calc R . .
C33 C 0.4174(7) 0.3131(8) 0.1363(5) 0.138(3) Uani 1 1 d U . .
H33A H 0.3784 0.2772 0.1010 0.166 Uiso 1 1 calc R . .
H33B H 0.3832 0.3708 0.1466 0.166 Uiso 1 1 calc R . .
C34 C 0.4277(5) 0.2569(5) 0.2005(4) 0.0827(19) Uani 1 1 d U . .
H34A H 0.3657 0.2388 0.2137 0.099 Uiso 1 1 calc R . .
H34B H 0.4613 0.1985 0.1908 0.099 Uiso 1 1 calc R . .
C35 C 0.4145(4) 0.3608(4) 0.2981(3) 0.0719(17) Uani 1 1 d U . .
H35A H 0.3654 0.3208 0.3138 0.108 Uiso 1 1 calc R . .
H35B H 0.3873 0.4105 0.2678 0.108 Uiso 1 1 calc R . .
H35C H 0.4488 0.3891 0.3389 0.108 Uiso 1 1 calc R . .
C36 C 0.5211(6) 0.2373(6) 0.3079(4) 0.107(2) Uani 1 1 d U . .
H36A H 0.5575 0.2706 0.3453 0.160 Uiso 1 1 calc R . .
H36B H 0.5618 0.1969 0.2827 0.160 Uiso 1 1 calc R . .
H36C H 0.4742 0.1988 0.3282 0.160 Uiso 1 1 calc R . .

loop_
_atom_site_aniso_label
_atom_site_aniso_U_11
_atom_site_aniso_U_22
_atom_site_aniso_U_33
_atom_site_aniso_U_23
_atom_site_aniso_U_13
_atom_site_aniso_U_12
Ga1 0.0202(2) 0.0199(2) 0.0236(2) -0.00212(17) 0.00142(15) -0.00042(17)
Fe1 0.0215(3) 0.0219(3) 0.0269(3) -0.0022(2) 0.0024(2) -0.0026(2)
K1 0.0358(5) 0.0435(6) 0.0607(7) -0.0223(5) 0.0114(5) -0.0053(4)
O1 0.0378(17) 0.054(2) 0.054(2) -0.0141(17) -0.0040(15) -0.0140(16)
O2 0.0552(19) 0.0342(18) 0.0442(18) 0.0129(15) 0.0066(15) 0.0085(16)
O3 0.063(2) 0.082(3) 0.0295(18) 0.0091(17) 0.0038(16) -0.026(2)
O4 0.0373(17) 0.047(2) 0.069(2) -0.0232(17) 0.0169(16) 0.0005(15)
N1 0.0216(15) 0.0227(17) 0.0293(17) -0.0024(13) 0.0035(13) 0.0008(13)
N2 0.0216(15) 0.0207(16) 0.0236(16) -0.0022(13) -0.0007(12) 0.0003(13)
N3 0.046(2) 0.065(3) 0.048(2) 0.002(2) -0.0067(19) 0.007(2)
N4 0.047(2) 0.041(2) 0.054(2) -0.0012(19) 0.0106(19) 0.0048(19)
C1 0.0252(19) 0.0206(19) 0.026(2) -0.0039(16) 0.0031(15) -0.0056(16)
C2 0.0230(18) 0.028(2) 0.025(2) -0.0011(16) -0.0002(15) -0.0019(17)
C3 0.0249(18) 0.0165(19) 0.034(2) -0.0019(16) 0.0087(16) -0.0031(16)
C4 0.0248(19) 0.020(2) 0.037(2) 0.0007(17) 0.0047(16) -0.0028(16)
C5 0.027(2) 0.024(2) 0.054(3) 0.0051(19) 0.0057(19) 0.0021(17)
C6 0.031(2) 0.026(2) 0.061(3) -0.004(2) 0.018(2) 0.0030(18)
C7 0.037(2) 0.029(2) 0.044(3) -0.007(2) 0.018(2) -0.0022(19)
C8 0.0283(19) 0.023(2) 0.036(2) -0.0034(17) 0.0107(17) -0.0053(17)
C9 0.036(2) 0.029(2) 0.033(2) 0.0015(18) 0.0006(18) 0.0046(18)
C10 0.055(3) 0.138(6) 0.054(4) -0.022(4) -0.009(3) 0.002(4)
C11 0.084(4) 0.043(3) 0.054(3) 0.005(2) 0.034(3) -0.005(3)
C12 0.044(2) 0.030(2) 0.031(2) -0.0022(18) 0.0135(19) 0.0021(19)
C13 0.051(3) 0.056(3) 0.046(3) -0.003(2) 0.001(2) -0.004(3)
C14 0.069(3) 0.050(3) 0.043(3) 0.012(2) 0.013(2) -0.009(3)
C15 0.0187(17) 0.022(2) 0.028(2) 0.0002(16) 0.0001(15) -0.0026(15)
C16 0.0234(18) 0.021(2) 0.033(2) 0.0002(17) -0.0010(16) -0.0012(16)
C17 0.030(2) 0.026(2) 0.046(3) -0.0037(19) 0.0043(18) 0.0043(18)
C18 0.029(2) 0.031(2) 0.051(3) 0.010(2) -0.0032(19) 0.0065(18)
C19 0.033(2) 0.037(2) 0.038(2) 0.011(2) -0.0054(18) 0.0007(19)
C20 0.0263(19) 0.031(2) 0.029(2) 0.0036(17) -0.0023(16) -0.0053(17)
C21 0.030(2) 0.027(2) 0.028(2) -0.0025(17) 0.0025(16) 0.0081(17)
C22 0.041(2) 0.044(3) 0.038(2) -0.008(2) -0.002(2) 0.002(2)
C23 0.047(3) 0.055(3) 0.036(2) 0.002(2) 0.008(2) -0.003(2)
C24 0.038(2) 0.045(3) 0.026(2) 0.0032(19) -0.0016(17) -0.002(2)
C25 0.061(3) 0.128(6) 0.043(3) -0.029(3) -0.006(3) -0.003(4)
C26 0.071(4) 0.085(5) 0.073(4) -0.018(3) 0.041(3) -0.022(3)
C27 0.031(2) 0.029(2) 0.035(2) -0.0011(18) 0.0073(18) 0.0004(19)
C28 0.034(2) 0.032(2) 0.028(2) -0.0020(19) 0.0063(17) -0.0072(19)
C29 0.030(2) 0.039(2) 0.034(2) 0.000(2) -0.0047(18) -0.0094(19)
C30 0.0219(19) 0.031(2) 0.044(2) -0.0066(19) 0.0013(18) -0.0065(18)
C31 0.165(5) 0.142(5) 0.140(5) 0.001(4) -0.024(4) 0.021(4)
C32 0.105(4) 0.124(5) 0.120(4) -0.038(4) -0.009(4) 0.008(4)
C33 0.125(5) 0.164(5) 0.124(5) -0.019(4) 0.000(4) -0.033(4)
C34 0.088(4) 0.074(3) 0.087(4) -0.001(3) 0.009(3) -0.032(3)
C35 0.061(3) 0.069(3) 0.088(3) 0.001(3) 0.020(3) 0.006(3)
C36 0.124(4) 0.098(4) 0.100(4) 0.013(3) 0.013(4) 0.040(4)

loop_
_atom_type_symbol
_atom_type_description
_atom_type_scat_dispersion_real
_atom_type_scat_dispersion_imag
_atom_type_scat_source
C C 0.0033 0.0016 'International Tables Vol C Tables 4.2.6.8 and 6.1.1.4'
H H 0.0000 0.0000 'International Tables Vol C Tables 4.2.6.8 and 6.1.1.4'
N N 0.0061 0.0033 'International Tables Vol C Tables 4.2.6.8 and 6.1.1.4'
O O 0.0106 0.0060 'International Tables Vol C Tables 4.2.6.8 and 6.1.1.4'
Fe Fe 0.3463 0.8444 'International Tables Vol C Tables 4.2.6.8 and 6.1.1.4'
Ga Ga 0.2307 1.6083 'International Tables Vol C Tables 4.2.6.8 and 6.1.1.4'
K K 0.2009 0.2494 'International Tables Vol C Tables 4.2.6.8 and 6.1.1.4'

loop_
_geom_angle_atom_site_label_1
_geom_angle_atom_site_label_2
_geom_angle_atom_site_label_3
_geom_angle
_geom_angle_site_symmetry_1
_geom_angle_site_symmetry_3
_geom_angle_publ_flag
N2 Ga1 N1 88.17(13) . . ?
N2 Ga1 Fe1 139.33(9) . . ?
N1 Ga1 Fe1 132.07(9) . . ?
C30 Fe1 C28 114.99(19) . . ?
C30 Fe1 C27 97.74(17) . . ?
C28 Fe1 C27 97.76(19) . . ?
C30 Fe1 C29 121.2(2) . . ?
C28 Fe1 C29 120.12(19) . . ?
C27 Fe1 C29 93.81(18) . . ?
C30 Fe1 Ga1 82.66(12) . . ?
C28 Fe1 Ga1 87.33(13) . . ?
C27 Fe1 Ga1 174.13(13) . . ?
C29 Fe1 Ga1 81.04(13) . . ?
O4 K1 O2 137.33(11) . 2_655 ?
O4 K1 N4 96.63(11) . . ?
O2 K1 N4 84.33(11) 2_655 . ?
O4 K1 N3 79.34(11) . . ?
O2 K1 N3 136.41(11) 2_655 . ?
N4 K1 N3 65.24(12) . . ?
O4 K1 C6 94.32(10) . . ?
O2 K1 C6 79.28(10) 2_655 . ?
N4 K1 C6 163.53(12) . . ?
N3 K1 C6 129.22(13) . . ?
O4 K1 C7 83.54(10) . . ?
O2 K1 C7 73.65(10) 2_655 . ?
N4 K1 C7 146.31(12) . . ?
N3 K1 C7 146.19(12) . . ?
C6 K1 C7 24.10(11) . . ?
C28 O2 K1 138.1(3) . 2_645 ?
C30 O4 K1 160.4(3) . . ?
C1 N1 C3 118.5(3) . . ?
C1 N1 Ga1 108.8(2) . . ?
C3 N1 Ga1 129.9(2) . . ?
C2 N2 C15 117.6(3) . . ?
C2 N2 Ga1 109.1(2) . . ?
C15 N2 Ga1 131.4(2) . . ?
C32 N3 C31 105.9(6) . . ?
C32 N3 C33 115.2(7) . . ?
C31 N3 C33 104.5(7) . . ?
C32 N3 K1 115.6(4) . . ?
C31 N3 K1 110.5(5) . . ?
C33 N3 K1 104.6(4) . . ?
C35 N4 C36 107.8(5) . . ?
C35 N4 C34 111.6(5) . . ?
C36 N4 C34 110.4(5) . . ?
C35 N4 K1 106.4(3) . . ?
C36 N4 K1 108.9(4) . . ?
C34 N4 K1 111.5(3) . . ?
C2 C1 N1 116.7(3) . . ?
C1 C2 N2 117.2(3) . . ?
C4 C3 C8 120.8(3) . . ?
C4 C3 N1 119.4(3) . . ?
C8 C3 N1 119.8(3) . . ?
C5 C4 C3 118.5(4) . . ?
C5 C4 C9 119.9(4) . . ?
C3 C4 C9 121.4(3) . . ?
C6 C5 C4 121.1(4) . . ?
C7 C6 C5 119.6(4) . . ?
C7 C6 K1 84.5(2) . . ?
C5 C6 K1 94.2(3) . . ?
C6 C7 C8 121.6(4) . . ?
C6 C7 K1 71.4(2) . . ?
C8 C7 K1 102.1(2) . . ?
C7 C8 C3 118.3(4) . . ?
C7 C8 C12 119.9(4) . . ?
C3 C8 C12 121.8(3) . . ?
C10 C9 C11 111.2(4) . . ?
C10 C9 C4 113.2(4) . . ?
C11 C9 C4 109.6(3) . . ?
C8 C12 C13 112.5(4) . . ?
C8 C12 C14 111.0(4) . . ?
C13 C12 C14 110.3(4) . . ?
C16 C15 C20 120.5(3) . . ?
C16 C15 N2 119.9(3) . . ?
C20 C15 N2 119.6(3) . . ?
C17 C16 C15 118.3(4) . . ?
C17 C16 C21 119.6(3) . . ?
C15 C16 C21 122.1(3) . . ?
C18 C17 C16 121.1(4) . . ?
C19 C18 C17 120.2(4) . . ?
C18 C19 C20 121.2(4) . . ?
C19 C20 C15 118.6(4) . . ?
C19 C20 C24 120.6(4) . . ?
C15 C20 C24 120.7(3) . . ?
C16 C21 C22 110.3(3) . . ?
C16 C21 C23 113.1(3) . . ?
C22 C21 C23 110.4(3) . . ?
C20 C24 C26 109.6(4) . . ?
C20 C24 C25 114.8(4) . . ?
C26 C24 C25 110.0(4) . . ?
O1 C27 Fe1 179.8(4) . . ?
O2 C28 Fe1 175.3(4) . . ?
O3 C29 Fe1 179.0(4) . . ?
O4 C30 Fe1 177.9(4) . . ?
N3 C33 C34 117.8(8) . . ?
N4 C34 C33 114.0(6) . . ?

loop_
_geom_bond_atom_site_label_1
_geom_bond_atom_site_label_2
_geom_bond_distance
_geom_bond_site_symmetry_2
_geom_bond_publ_flag
Ga1 N2 1.872(3) . ?
Ga1 N1 1.882(3) . ?
Ga1 Fe1 2.3068(8) . ?
Fe1 C30 1.753(4) . ?
Fe1 C28 1.758(4) . ?
Fe1 C27 1.777(4) . ?
Fe1 C29 1.783(4) . ?
K1 O4 2.626(3) . ?
K1 O2 2.739(3) 2_655 ?
K1 N4 2.798(4) . ?
K1 N3 2.851(4) . ?
K1 C6 3.185(4) . ?
K1 C7 3.346(4) . ?
O1 C27 1.152(5) . ?
O2 C28 1.165(5) . ?
O2 K1 2.739(3) 2_645 ?
O3 C29 1.150(5) . ?
O4 C30 1.166(5) . ?
N1 C1 1.405(4) . ?
N1 C3 1.420(5) . ?
N2 C2 1.399(5) . ?
N2 C15 1.426(5) . ?
N3 C32 1.416(8) . ?
N3 C31 1.419(10) . ?
N3 C33 1.422(10) . ?
N4 C35 1.449(6) . ?
N4 C36 1.453(8) . ?
N4 C34 1.462(7) . ?
C1 C2 1.342(5) . ?
C3 C4 1.400(5) . ?
C3 C8 1.411(5) . ?
C4 C5 1.399(5) . ?
C4 C9 1.524(5) . ?
C5 C6 1.388(6) . ?
C6 C7 1.372(6) . ?
C7 C8 1.394(5) . ?
C8 C12 1.514(6) . ?
C9 C10 1.518(6) . ?
C9 C11 1.521(6) . ?
C12 C13 1.534(6) . ?
C12 C14 1.538(6) . ?
C15 C16 1.412(5) . ?
C15 C20 1.413(5) . ?
C16 C17 1.397(5) . ?
C16 C21 1.510(5) . ?
C17 C18 1.382(6) . ?
C18 C19 1.376(6) . ?
C19 C20 1.392(6) . ?
C20 C24 1.519(6) . ?
C21 C22 1.523(6) . ?
C21 C23 1.531(6) . ?
C24 C26 1.519(7) . ?
C24 C25 1.522(6) . ?
C33 C34 1.466(11) . ?
